data_4132902
loop_
_publ_author_name
'Yang, Huajun'
'Zhang, Jiaxu'
'Luo, Min'
'Wang, Wei'
'Lin, Haiping'
'Li, Youyong'
'Li, Dongsheng'
'Feng, Pingyun'
'Wu, Tao'

_publ_section_title
;
 The Largest Supertetrahedral Oxychalcogenide Nanocluster and Its Unique
 Assembly.
;
_journal_issue 36
_journal_name_full 'Journal of the American Chemical Society'
_journal_page_first 11189
_journal_page_last 11192
_journal_paper_doi 10.1021/jacs.8b07349
_journal_volume 140
_journal_year 2018
_chemical_formula_sum 'C9 H3 Fe12 In48 N0 O15 S93'
_chemical_formula_weight 9514.26
_space_group_crystal_system hexagonal
_space_group_IT_number 176
_space_group_name_Hall '-P 6c'
_space_group_name_H-M_alt 'P 63/m'
_atom_sites_solution_hydrogens geom
_audit_creation_method SHELXL-2014/7
_cell_angle_alpha 90
_cell_angle_beta 90
_cell_angle_gamma 120
_cell_formula_units_Z 2
_cell_length_a 37.421(3)
_cell_length_b 37.421(3)
_cell_length_c 20.6962(17)
_cell_measurement_reflns_used 6702
_cell_measurement_temperature 120(2)
_cell_measurement_theta_max 17.369
_cell_measurement_theta_min 2.336
_cell_volume 25099(4)
_computing_structure_refinement 'SHELXL-2014/7 (Sheldrick, 2014)'
_diffrn_ambient_temperature 120(2)
_diffrn_measured_fraction_theta_full 0.995
_diffrn_measured_fraction_theta_max 0.995
_diffrn_measurement_device_type 'CPAD area detector'
_diffrn_radiation_type MoK\a
_diffrn_radiation_wavelength 0.71073
_diffrn_reflns_av_R_equivalents 0.1139
_diffrn_reflns_av_unetI/netI 0.0677
_diffrn_reflns_Laue_measured_fraction_full 0.995
_diffrn_reflns_Laue_measured_fraction_max 0.995
_diffrn_reflns_number 5459
_diffrn_reflns_point_group_measured_fraction_full 0.995
_diffrn_reflns_point_group_measured_fraction_max 0.995
_diffrn_reflns_theta_full 17.447
_diffrn_reflns_theta_max 17.447
_diffrn_reflns_theta_min 2.266
_exptl_absorpt_coefficient_mu 2.886
_exptl_crystal_colour brown
_exptl_crystal_density_diffrn 1.259
_exptl_crystal_description rod
_exptl_crystal_F_000 20385
_platon_squeeze_details
;
;
_refine_diff_density_max 1.134
_refine_diff_density_min -0.629
_refine_diff_density_rms 0.098
_refine_ls_extinction_method none
_refine_ls_goodness_of_fit_ref 1.156
_refine_ls_hydrogen_treatment constr
_refine_ls_matrix_type full
_refine_ls_number_parameters 295
_refine_ls_number_reflns 5459
_refine_ls_number_restraints 25
_refine_ls_restrained_S_all 1.164
_refine_ls_R_factor_all 0.1218
_refine_ls_R_factor_gt 0.0792
_refine_ls_shift/su_max 0.001
_refine_ls_shift/su_mean 0.000
_refine_ls_structure_factor_coef Fsqd
_refine_ls_weighting_details 'w=1/[\s^2^(Fo^2^)+(0.1000P)^2^] where P=(Fo^2^+2Fc^2^)/3'
_refine_ls_weighting_scheme calc
_refine_ls_wR_factor_gt 0.2103
_refine_ls_wR_factor_ref 0.2286
_reflns_Friedel_coverage 0.000
_reflns_number_gt 2633
_reflns_number_total 5459
_reflns_threshold_expression 'I > 2\s(I)'
_cod_data_source_file ja8b07349_si_007.cif
_cod_data_source_block FIS-1
_cod_database_code 4132902
_shelx_shelxl_version_number 2014/7
_shelx_space_group_comment
;
The symmetry employed for this shelxl refinement is uniquely defined
by the following loop, which should always be used as a source of
symmetry information in preference to the above space-group names.
They are only intended as comments.
;

loop_
_space_group_symop_operation_xyz
'x, y, z'
'-y, x-y, z'
'-x+y, -x, z'
'-x, -y, z+1/2'
'y, -x+y, z+1/2'
'x-y, x, z+1/2'
'-x, -y, -z'
'y, -x+y, -z'
'x-y, x, -z'
'x, y, -z-1/2'
'-y, x-y, -z-1/2'
'-x+y, -x, -z-1/2'

loop_
_atom_site_label
_atom_site_type_symbol
_atom_site_fract_x
_atom_site_fract_y
_atom_site_fract_z
_atom_site_U_iso_or_equiv
_atom_site_adp_type
_atom_site_occupancy
_atom_site_site_symmetry_order
_atom_site_calc_flag
_atom_site_refinement_flags_posn
_atom_site_refinement_flags_adp
_atom_site_refinement_flags_occupancy
S1 S 0.3600(2) 0.3855(2) 0.2500 0.158(4) Uani 1 2 d S T P
C1 C 0.6301(7) 0.3290(8) 0.2500 0.129(13) Uani 1 2 d S TU P
In1 In 0.30008(7) 0.39615(8) 0.44136(19) 0.300(2) Uani 1 1 d . . .
O1 O 0.5903(5) 0.3610(6) 0.2500 0.210(13) Uani 1 2 d DS T P
Fe1 Fe 0.39973(8) 0.41689(8) 0.34564(18) 0.1311(14) Uani 1 1 d . . .
C2 C 0.6628(8) 0.3665(6) 0.2500 0.157(16) Uani 1 2 d S TU P
H2A H 0.6598 0.3903 0.2500 0.188 Uiso 1 2 calc R U P
S2 S 0.45969(15) 0.41023(15) 0.3498(4) 0.180(4) Uani 1 1 d . . .
O2 O 0.2051(6) 0.2618(7) 0.6226(10) 0.307(12) Uani 1 1 d D U .
Fe2 Fe 0.30043(13) 0.39447(15) 0.2500 0.179(3) Uani 1 2 d S T P
In2 In 0.42380(17) 0.59407(12) 0.2500 0.408(4) Uani 1 2 d DS TU P
S3 S 0.3946(2) 0.3029(2) 0.2500 0.153(4) Uani 1 2 d S T P
In3 In 0.52763(6) 0.35621(6) 0.2500 0.1862(16) Uani 1 2 d DS T P
O3 O 0.5563(5) 0.2917(6) 0.2500 0.194(12) Uani 1 2 d S T P
Fe3 Fe 0.33651(9) 0.31302(10) 0.2500 0.1090(17) Uani 1 2 d S T P
S4 S 0.49519(18) 0.3249(2) 0.3488(4) 0.187(4) Uani 1 1 d . . .
In4 In 0.24051(8) 0.29339(11) 0.5257(2) 0.329(2) Uani 1 1 d D . .
O4 O 0.4436(9) 0.6655(6) 0.2500 0.41(3) Uani 1 2 d DS TU P
C4 C 0.5851(9) 0.3246(10) 0.2500 0.122(10) Uani 1 2 d S TU P
S5 S 0.5608(2) 0.4317(2) 0.2500 0.203(6) Uani 1 2 d S T P
S6 S 0.4889(4) 0.5943(3) 0.2500 0.367(12) Uani 1 2 d S T P
In6 In 0.23466(6) 0.28900(8) 0.34332(16) 0.2637(17) Uani 1 1 d . . .
S7 S 0.3620(2) 0.3871(2) 0.4391(5) 0.214(4) Uani 1 1 d . . .
In7 In 0.33703(6) 0.31131(6) 0.44103(14) 0.2172(13) Uani 1 1 d . . .
In09 In 0.36251(8) 0.49833(8) 0.3473(2) 0.317(2) Uani 1 1 d . . .
S9 S 0.5270(3) 0.5150(2) 0.2500 0.247(7) Uani 1 2 d S T P
In9 In 0.50139(6) 0.44154(6) 0.2500 0.1903(16) Uani 1 2 d S T P
S8 S 0.3965(2) 0.3016(2) 0.4416(4) 0.193(4) Uani 1 1 d . . .
In8 In 0.43612(4) 0.33495(5) 0.34828(11) 0.1731(11) Uani 1 1 d . . .
S14 S 0.1924(3) 0.2544(4) 0.4335(8) 0.370(8) Uani 1 1 d . . .
S13 S 0.4252(2) 0.49003(19) 0.3470(5) 0.213(5) Uani 1 1 d . . .
S15 S 0.2952(3) 0.2785(3) 0.5350(6) 0.280(5) Uani 1 1 d . . .
S16 S 0.2582(2) 0.3644(3) 0.3406(5) 0.251(5) Uani 1 1 d . . .
S17 S 0.1916(3) 0.2564(4) 0.2500 0.292(8) Uani 1 2 d S T P
S18 S 0.29516(18) 0.27866(19) 0.3415(4) 0.189(4) Uani 1 1 d . . .
S19 S 0.3832(4) 0.5697(3) 0.3494(8) 0.394(10) Uani 1 1 d . . .
S12 S 0.2598(3) 0.3669(4) 0.5339(7) 0.358(8) Uani 1 1 d . . .
S11 S 0.3185(3) 0.4642(4) 0.2500 0.278(8) Uani 1 2 d S T P
S10 S 0.3232(3) 0.4695(3) 0.0604(7) 0.337(8) Uani 1 1 d . . .
In10 In 0.46622(9) 0.52214(8) 0.2500 0.243(2) Uani 1 2 d S T P

loop_
_atom_site_aniso_label
_atom_site_aniso_U_11
_atom_site_aniso_U_22
_atom_site_aniso_U_33
_atom_site_aniso_U_23
_atom_site_aniso_U_13
_atom_site_aniso_U_12
S1 0.104(5) 0.131(6) 0.278(14) 0.000 0.000 0.089(5)
C1 0.087(13) 0.038(13) 0.25(4) 0.000 0.000 0.023(8)
In1 0.185(2) 0.274(3) 0.496(6) -0.050(3) 0.066(3) 0.155(2)
O1 0.129(16) 0.124(16) 0.41(4) 0.000 0.000 0.089(14)
Fe1 0.0951(19) 0.103(2) 0.225(4) -0.031(2) -0.004(2) 0.0722(17)
C2 0.082(14) 0.038(13) 0.36(5) 0.000 0.000 0.035(9)
S2 0.089(4) 0.096(4) 0.369(12) -0.046(5) -0.036(5) 0.059(3)
O2 0.222(17) 0.41(3) 0.36(3) 0.02(2) 0.036(18) 0.214(18)
Fe2 0.106(3) 0.182(4) 0.308(8) 0.000 0.000 0.116(3)
In2 0.346(6) 0.188(4) 0.804(15) 0.000 0.000 0.218(4)
S3 0.074(5) 0.100(5) 0.283(14) 0.000 0.000 0.043(4)
In3 0.0836(15) 0.0963(16) 0.400(5) 0.000 0.000 0.0607(13)
O3 0.087(14) 0.105(14) 0.38(4) 0.000 0.000 0.037(12)
Fe3 0.061(2) 0.093(2) 0.180(5) 0.000 0.000 0.044(2)
S4 0.121(5) 0.149(5) 0.317(12) -0.004(6) -0.012(6) 0.087(4)
In4 0.192(3) 0.354(4) 0.440(6) -0.009(4) 0.079(3) 0.136(3)
O4 0.26(3) 0.145(14) 0.81(9) 0.000 0.000 0.09(2)
C4 0.108(11) 0.115(13) 0.141(14) 0.000 0.000 0.053(9)
S5 0.086(5) 0.105(6) 0.433(19) 0.000 0.000 0.058(5)
S6 0.275(15) 0.120(9) 0.74(4) 0.000 0.000 0.121(9)
In6 0.1087(15) 0.278(3) 0.402(5) -0.006(3) 0.035(2) 0.0945(17)
S7 0.139(5) 0.188(6) 0.332(13) -0.090(7) -0.010(7) 0.095(5)
In7 0.1331(15) 0.1834(18) 0.336(4) -0.022(2) 0.0301(18) 0.0797(14)
In09 0.229(3) 0.222(3) 0.598(7) -0.043(3) 0.023(3) 0.186(2)
S9 0.126(7) 0.070(5) 0.54(2) 0.000 0.000 0.047(5)
In9 0.0944(15) 0.0792(14) 0.410(5) 0.000 0.000 0.0529(13)
S8 0.137(5) 0.158(5) 0.291(11) -0.016(6) -0.024(6) 0.079(5)
In8 0.0925(11) 0.1025(12) 0.336(3) -0.0078(15) -0.0018(14) 0.0575(10)
S14 0.135(7) 0.403(16) 0.51(2) -0.050(15) 0.077(10) 0.092(8)
S13 0.171(6) 0.130(5) 0.384(15) -0.076(7) -0.026(7) 0.109(5)
S15 0.192(8) 0.265(10) 0.356(15) -0.007(10) 0.070(9) 0.094(7)
S16 0.143(6) 0.264(9) 0.385(16) -0.052(9) -0.009(8) 0.131(7)
S17 0.077(6) 0.314(16) 0.44(2) 0.000 0.000 0.061(8)
S18 0.100(4) 0.143(5) 0.299(11) -0.034(6) -0.012(5) 0.042(4)
S19 0.339(14) 0.225(10) 0.74(3) -0.111(14) -0.038(15) 0.230(11)
S12 0.205(9) 0.335(13) 0.55(2) -0.054(14) 0.083(12) 0.145(9)
S11 0.165(9) 0.231(12) 0.52(3) 0.000 0.000 0.163(10)
S10 0.222(9) 0.258(10) 0.61(2) 0.119(12) -0.004(12) 0.183(8)
In10 0.168(2) 0.1089(19) 0.482(7) 0.000 0.000 0.0927(19)

loop_
_atom_type_symbol
_atom_type_description
_atom_type_scat_dispersion_real
_atom_type_scat_dispersion_imag
_atom_type_scat_source
C C 0.0033 0.0016 'International Tables Vol C Tables 4.2.6.8 and 6.1.1.4'
Fe Fe 0.3463 0.8444 'International Tables Vol C Tables 4.2.6.8 and 6.1.1.4'
In In -0.7276 1.3100 'International Tables Vol C Tables 4.2.6.8 and 6.1.1.4'
N N 0.0061 0.0033 'International Tables Vol C Tables 4.2.6.8 and 6.1.1.4'
O O 0.0106 0.0060 'International Tables Vol C Tables 4.2.6.8 and 6.1.1.4'
S S 0.1246 0.1234 'International Tables Vol C Tables 4.2.6.8 and 6.1.1.4'
H H 0.0000 0.0000 'International Tables Vol C Tables 4.2.6.8 and 6.1.1.4'

loop_
_geom_angle_atom_site_label_1
_geom_angle_atom_site_label_2
_geom_angle_atom_site_label_3
_geom_angle
_geom_angle_site_symmetry_1
_geom_angle_site_symmetry_3
Fe3 S1 Fe1 109.91(19) . 10_556
Fe3 S1 Fe1 109.91(19) . .
Fe1 S1 Fe1 111.0(3) 10_556 .
Fe3 S1 Fe2 108.5(3) . .
Fe1 S1 Fe2 108.73(19) 10_556 .
Fe1 S1 Fe2 108.73(19) . .
C2 C1 C2 122(2) 2_655 .
C2 C1 C4 120(2) 2_655 .
C2 C1 C4 118(2) . .
S12 In1 S10 108.8(5) . 10_556
S12 In1 S7 112.0(4) . .
S10 In1 S7 108.7(3) 10_556 .
S12 In1 S16 110.7(4) . .
S10 In1 S16 107.8(4) 10_556 .
S7 In1 S16 108.7(3) . .
C4 O1 In3 108.3(18) . .
S7 Fe1 S2 107.4(3) . .
S7 Fe1 S1 111.8(3) . .
S2 Fe1 S1 111.4(3) . .
S7 Fe1 S13 109.6(3) . .
S2 Fe1 S13 105.1(2) . .
S1 Fe1 S13 111.3(3) . .
C1 C2 C1 118(2) 3_665 .
C1 C2 H2A 121.0 3_665 .
C1 C2 H2A 121.0 . .
Fe1 S2 In8 107.3(2) . .
Fe1 S2 In9 108.8(3) . .
In8 S2 In9 107.7(3) . .
S16 Fe2 S16 106.1(5) . 10_556
S16 Fe2 S11 106.5(3) . .
S16 Fe2 S11 106.5(3) 10_556 .
S16 Fe2 S1 112.4(2) . .
S16 Fe2 S1 112.4(2) 10_556 .
S11 Fe2 S1 112.5(3) . .
O4 In2 S6 104.2(8) . .
O4 In2 S19 101.8(4) . .
S6 In2 S19 115.8(3) . .
O4 In2 S19 101.8(4) . 10_556
S6 In2 S19 115.8(3) . 10_556
S19 In2 S19 114.5(7) . 10_556
Fe3 S3 In8 108.86(19) . .
Fe3 S3 In8 108.87(19) . 10_556
In8 S3 In8 110.5(3) . 10_556
O1 In3 S4 107.1(3) . 10_556
O1 In3 S4 107.1(3) . .
S4 In3 S4 119.4(3) 10_556 .
O1 In3 S5 90.0(5) . .
S4 In3 S5 114.16(18) 10_556 .
S4 In3 S5 114.16(18) . .
S18 Fe3 S18 105.7(3) 10_556 .
S18 Fe3 S3 108.2(2) 10_556 .
S18 Fe3 S3 108.2(2) . .
S18 Fe3 S1 112.5(2) 10_556 .
S18 Fe3 S1 112.5(2) . .
S3 Fe3 S1 109.4(3) . .
In3 S4 In8 101.6(3) . .
O2 In4 S15 98.4(5) . .
O2 In4 S12 106.0(7) . .
S15 In4 S12 116.5(3) . .
O2 In4 S14 106.9(6) . .
S15 In4 S14 111.9(4) . .
S12 In4 S14 115.0(5) . .
O3 C4 O1 134(3) . .
O3 C4 C1 118(3) . .
O1 C4 C1 107(2) . .
In9 S5 In3 101.6(3) . .
In10 S6 In2 101.9(5) . .
S14 In6 S17 105.0(4) . .
S14 In6 S18 109.8(4) . .
S17 In6 S18 109.8(3) . .
S14 In6 S16 113.4(4) . .
S17 In6 S16 108.7(4) . .
S18 In6 S16 110.0(2) . .
Fe1 S7 In1 109.4(4) . .
Fe1 S7 In7 110.5(3) . .
In1 S7 In7 107.8(3) . .
S15 In7 S8 109.3(3) . .
S15 In7 S18 109.0(3) . .
S8 In7 S18 109.1(3) . .
S15 In7 S7 111.7(3) . .
S8 In7 S7 108.6(2) . .
S18 In7 S7 109.1(3) . .
S10 In09 S19 106.3(4) 10_556 .
S10 In09 S11 108.8(4) 10_556 .
S19 In09 S11 110.4(5) . .
S10 In09 S13 111.0(3) 10_556 .
S19 In09 S13 109.7(3) . .
S11 In09 S13 110.6(3) . .
In9 S9 In10 105.4(3) . .
S9 In9 S5 107.5(3) . .
S9 In9 S2 109.43(16) . .
S5 In9 S2 109.47(16) . .
S9 In9 S2 109.43(16) . 10_556
S5 In9 S2 109.48(16) . 10_556
S2 In9 S2 111.5(3) . 10_556
In8 S8 In7 107.1(3) . .
S8 In8 S4 107.0(3) . .
S8 In8 S3 109.8(2) . .
S4 In8 S3 109.2(2) . .
S8 In8 S2 111.1(2) . .
S4 In8 S2 109.9(2) . .
S3 In8 S2 109.9(2) . .
In6 S14 In4 101.0(4) . .
Fe1 S13 In10 110.1(3) . .
Fe1 S13 In09 106.1(3) . .
In10 S13 In09 109.6(3) . .
In4 S15 In7 103.3(4) . .
Fe2 S16 In6 109.4(4) . .
Fe2 S16 In1 108.9(3) . .
In6 S16 In1 107.3(4) . .
In6 S17 In6 106.0(4) . 10_556
Fe3 S18 In6 109.0(3) . .
Fe3 S18 In7 108.2(2) . .
In6 S18 In7 108.0(3) . .
In09 S19 In2 101.3(5) . .
In1 S12 In4 103.0(5) . .
Fe2 S11 In09 108.5(2) . .
Fe2 S11 In09 108.5(2) . 10_556
In09 S11 In09 106.7(5) . 10_556
In09 S10 In1 108.7(4) 10_556 10_556
S6 In10 S9 107.6(4) . .
S6 In10 S13 109.6(2) . .
S9 In10 S13 109.83(18) . .
S6 In10 S13 109.6(2) . 10_556
S9 In10 S13 109.83(18) . 10_556
S13 In10 S13 110.3(4) . 10_556

loop_
_geom_bond_atom_site_label_1
_geom_bond_atom_site_label_2
_geom_bond_distance
_geom_bond_site_symmetry_2
S1 Fe3 2.396(8) .
S1 Fe1 2.401(5) 10_556
S1 Fe1 2.401(5) .
S1 Fe2 2.413(7) .
C1 C2 1.29(2) 2_655
C1 C2 1.32(2) .
C1 C4 1.61(3) .
In1 S12 2.343(14) .
In1 S10 2.432(10) 10_556
In1 S7 2.504(6) .
In1 S16 2.521(10) .
O1 C4 1.28(3) .
O1 In3 2.261(14) .
Fe1 S7 2.323(9) .
Fe1 S2 2.380(5) .
Fe1 S13 2.407(6) .
C2 C1 1.29(2) 3_665
C2 H2A 0.9500 .
S2 In8 2.496(5) .
S2 In9 2.499(8) .
O2 In4 2.369(17) .
Fe2 S16 2.345(10) .
Fe2 S16 2.346(10) 10_556
Fe2 S11 2.346(12) .
In2 O4 2.391(17) .
In2 S6 2.433(14) .
In2 S19 2.446(16) .
In2 S19 2.446(16) 10_556
S3 Fe3 2.387(7) .
S3 In8 2.475(4) .
S3 In8 2.475(4) 10_556
In3 S4 2.367(8) 10_556
In3 S4 2.367(8) .
In3 S5 2.453(8) .
O3 C4 1.16(3) .
Fe3 S18 2.376(8) 10_556
Fe3 S18 2.376(8) .
S4 In8 2.421(5) .
In4 S15 2.382(10) .
In4 S12 2.475(12) .
In4 S14 2.526(14) .
S5 In9 2.427(7) .
S6 In10 2.392(10) .
In6 S14 2.371(13) .
In6 S17 2.418(7) .
In6 S18 2.480(7) .
In6 S16 2.501(10) .
S7 In7 2.505(7) .
In7 S15 2.412(10) .
In7 S8 2.429(6) .
In7 S18 2.505(8) .
In09 S10 2.322(14) 10_556
In09 S19 2.381(9) .
In09 S11 2.508(7) .
In09 S13 2.516(6) .
S9 In9 2.417(7) .
S9 In10 2.418(8) .
In9 S2 2.499(8) 10_556
S8 In8 2.375(9) .
S13 In10 2.447(9) .
S17 In6 2.418(7) 10_556
S11 In09 2.508(7) 10_556
S10 In09 2.322(14) 10_556
S10 In1 2.433(10) 10_556
In10 S13 2.447(9) 10_556

loop_
_platon_squeeze_void_nr
_platon_squeeze_void_average_x
_platon_squeeze_void_average_y
_platon_squeeze_void_average_z
_platon_squeeze_void_volume
_platon_squeeze_void_count_electrons
_platon_squeeze_void_content
1 -0.007 -0.004 -0.003 17353 4934 ' '
